data_1565422
loop_
_publ_author_name
'Cao, Hou-Ji'
'Wei, Xing'
'Sun, Fangxiang'
'Zhang, Xiaolei'
'Lu, Changsheng'
'Yan, Hong'

_publ_section_title
;
 Metal-catalyzed B--H acylmethylation of pyridylcarboranes: access to
 carborane-fused indoliziniums and quinoliziniums
;
_journal_name_full 'Chemical Science'
_journal_paper_doi 10.1039/D1SC05296A
_journal_year 2021
_chemical_formula_moiety 'C22 H34 B10 N2 O3 S, C Cl3 D'
_chemical_formula_sum 'C23 H34 B10 Cl3 D N2 O3 S'
_chemical_formula_weight 635.04
_space_group_crystal_system triclinic
_space_group_IT_number 1
_space_group_name_Hall 'P 1'
_space_group_name_H-M_alt 'P 1'
_atom_sites_solution_hydrogens geom
_audit_creation_date 2020-08-24
_audit_creation_method
;
Olex2 1.2-beta
(compiled 2018.05.29 svn.r3508 for OlexSys, GUI svn.r5506)
;
_audit_update_record
;
2020-08-25 deposited with the CCDC.	2021-11-19 downloaded from the CCDC.
;
_cell_angle_alpha 71.811(3)
_cell_angle_beta 76.438(3)
_cell_angle_gamma 65.487(3)
_cell_formula_units_Z 2
_cell_length_a 10.5400(11)
_cell_length_b 12.1568(14)
_cell_length_c 14.1284(14)
_cell_measurement_reflns_used 5927
_cell_measurement_temperature 296(2)
_cell_measurement_theta_max 27.38
_cell_measurement_theta_min 2.30
_cell_volume 1553.3(3)
_computing_cell_refinement 'SAINT v8.37A (Bruker, 2015)'
_computing_data_reduction 'SAINT v8.37A (Bruker, 2015)'
_computing_molecular_graphics 'Olex2 (Dolomanov et al., 2009)'
_computing_publication_material 'Olex2 (Dolomanov et al., 2009)'
_computing_structure_refinement 'XL (Sheldrick, 2008)'
_diffrn_ambient_temperature 296.15
_diffrn_measured_fraction_theta_full 0.991
_diffrn_measured_fraction_theta_max 0.987
_diffrn_measurement_device_type 'Bruker APEX-II CCD'
_diffrn_measurement_method '\f and \w scans'
_diffrn_radiation_type MoK\a
_diffrn_radiation_wavelength 0.71073
_diffrn_reflns_av_R_equivalents 0.0276
_diffrn_reflns_av_unetI/netI 0.0549
_diffrn_reflns_Laue_measured_fraction_full 0.991
_diffrn_reflns_Laue_measured_fraction_max 0.987
_diffrn_reflns_limit_h_max 13
_diffrn_reflns_limit_h_min -13
_diffrn_reflns_limit_k_max 11
_diffrn_reflns_limit_k_min -15
_diffrn_reflns_limit_l_max 18
_diffrn_reflns_limit_l_min -18
_diffrn_reflns_number 13290
_diffrn_reflns_point_group_measured_fraction_full 0.679
_diffrn_reflns_point_group_measured_fraction_max 0.664
_diffrn_reflns_theta_full 25.242
_diffrn_reflns_theta_max 27.411
_diffrn_reflns_theta_min 2.128
_diffrn_standards_number 0
_exptl_absorpt_coefficient_mu 0.393
_exptl_absorpt_correction_T_max 0.7455
_exptl_absorpt_correction_T_min 0.6145
_exptl_absorpt_correction_type multi-scan
_exptl_absorpt_process_details
'SADABS-2016/2 (Bruker,2016/2) was used for absorption correction. wR2(int) was 0.0699 before and 0.0444 after correction. The Ratio of minimum to maximum transmission is 0.8243. The \l/2 correction factor is Not present.'
_exptl_crystal_colour colourless
_exptl_crystal_colour_primary colourless
_exptl_crystal_density_diffrn 1.358
_exptl_crystal_description block
_exptl_crystal_F_000 656
_exptl_crystal_recrystallization_method 'Re-crystallisation from solvent: CDCl3'
_exptl_crystal_size_max 0.18
_exptl_crystal_size_mid 0.16
_exptl_crystal_size_min 0.14
_refine_diff_density_max 0.428
_refine_diff_density_min -0.291
_refine_diff_density_rms 0.052
_refine_ls_abs_structure_details
;
 Flack x determined using 1733 quotients [(I+)-(I-)]/[(I+)+(I-)]
 (Parsons, Flack and Wagner, Acta Cryst. B69 (2013) 249-259).
;
_refine_ls_abs_structure_Flack 0.02(3)
_refine_ls_extinction_method none
_refine_ls_goodness_of_fit_ref 1.040
_refine_ls_hydrogen_treatment constr
_refine_ls_matrix_type full
_refine_ls_number_parameters 761
_refine_ls_number_reflns 9387
_refine_ls_number_restraints 3
_refine_ls_restrained_S_all 1.039
_refine_ls_R_factor_all 0.0607
_refine_ls_R_factor_gt 0.0461
_refine_ls_shift/su_max 0.000
_refine_ls_shift/su_mean 0.000
_refine_ls_structure_factor_coef Fsqd
_refine_ls_weighting_details 'w=1/[\s^2^(Fo^2^)+(0.0433P)^2^+0.5010P] where P=(Fo^2^+2Fc^2^)/3'
_refine_ls_weighting_scheme calc
_refine_ls_wR_factor_gt 0.0996
_refine_ls_wR_factor_ref 0.1089
_reflns_Friedel_coverage 0.346
_reflns_Friedel_fraction_full 0.367
_reflns_Friedel_fraction_max 0.342
_reflns_number_gt 7860
_reflns_number_total 9387
_reflns_threshold_expression 'I > 2\s(I)'
_cod_data_source_file d1sc05296a2.cif
_cod_data_source_block 11_a
_cod_database_code 1565422
_shelx_shelxl_version_number 2014/7
_shelx_space_group_comment
;
The symmetry employed for this shelxl refinement is uniquely defined
by the following loop, which should always be used as a source of
symmetry information in preference to the above space-group names.
They are only intended as comments.
;
_shelx_estimated_absorpt_t_max 0.947
_shelx_estimated_absorpt_t_min 0.933
_olex2_refinement_description
;
1. Fixed Uiso
 At 1.2 times of:
  All B(H) groups, All C(H) groups, All C(H,H) groups
 At 1.5 times of:
  All C(H,H,H) groups
2.a Ternary CH refined with riding coordinates:
 C11(H11), C11A(H11B), C23(D23), C23A(D23A)
2.b Secondary CH2 refined with riding coordinates:
 C9(H9A,H9B), C15A(H15C,H15D), C15(H15A,H15B), C13A(H13C,H13D), C12(H12A,H12B),
  C13(H13A,H13B), C12A(H12C,H12D), C14(H14A,H14B), C9A(H9AA,H9AB), C14A(H14C,
 H14D)
2.c Aromatic/amide H refined with riding coordinates:
 C19(H19), C17(H17), C5A(H5AA), C5(H5), C18(H18), C18A(H18A), C20(H20),
 C19A(H19A), C20A(H20A), C17A(H17A), C7(H7), C6(H6), C6A(H6AA), C8(H8),
 C7A(H7AA), C8A(H8AB)
2.d Idealised Me refined as rotating group:
 C3A(H3AA,H3AB,H3AC), C3(H3A,H3B,H3C), C22A(H22D,H22E,H22F), C22(H22A,H22B,H22C)
2.e Boron cage BH refined with riding coordinates:
 B5A(H5AB), B7(H7A), B5(H5A), B3A(H3AD), B3(H3), B8A(H8AA), B7A(H7AB),
 B6A(H6AB), B10A(H10A), B11(H11A), B9A(H9AC), B12A(H12E), B11A(H11C), B9(H9),
 B12(H12), B6(H6A), B8(H8A), B10(H10)
;
_olex2_submission_special_instructions 'No special instructions were received'

loop_
_space_group_symop_operation_xyz
'x, y, z'

loop_
_atom_site_label
_atom_site_type_symbol
_atom_site_fract_x
_atom_site_fract_y
_atom_site_fract_z
_atom_site_U_iso_or_equiv
_atom_site_adp_type
_atom_site_occupancy
_atom_site_site_symmetry_order
_atom_site_calc_flag
_atom_site_refinement_flags_posn
_atom_site_refinement_flags_adp
_atom_site_refinement_flags_occupancy
_atom_site_disorder_assembly
_atom_site_disorder_group
S1 S 0.59628(11) 0.69859(11) 0.31382(7) 0.0311(2) Uani 1 1 d . . . . .
S1A S 0.25931(12) 0.19437(12) 0.61444(8) 0.0368(3) Uani 1 1 d . . . . .
Cl1 Cl -0.21641(16) 0.82707(16) 0.77768(10) 0.0604(4) Uani 1 1 d . . . . .
Cl1A Cl -0.28695(16) 0.22767(16) 0.60192(10) 0.0604(4) Uani 1 1 d . . . . .
Cl2 Cl -0.09895(19) 0.89871(16) 0.57383(11) 0.0682(4) Uani 1 1 d . . . . .
Cl2A Cl -0.10661(18) 0.10726(14) 0.75781(13) 0.0680(5) Uani 1 1 d . . . . .
Cl3A Cl -0.22623(18) 0.37445(14) 0.69510(14) 0.0706(5) Uani 1 1 d . . . . .
Cl3 Cl -0.2317(2) 0.7193(2) 0.62825(14) 0.0846(6) Uani 1 1 d . . . . .
O3 O 0.6233(3) 0.5812(3) 0.2947(2) 0.0426(9) Uani 1 1 d . . . . .
O1 O 0.1768(3) 0.6404(3) 0.7117(2) 0.0360(7) Uani 1 1 d . . . . .
O2 O 0.5302(3) 0.8124(4) 0.2442(2) 0.0431(9) Uani 1 1 d . . . . .
O3A O 0.1343(3) 0.3012(4) 0.5947(3) 0.0495(9) Uani 1 1 d . . . . .
O2A O 0.2532(4) 0.0726(4) 0.6430(3) 0.0493(10) Uani 1 1 d . . . . .
O1A O 0.6669(4) 0.1489(4) 0.2056(2) 0.0523(10) Uani 1 1 d . . . . .
N2A N 0.3712(4) 0.1993(4) 0.5121(3) 0.0304(8) Uani 1 1 d . . . . .
N2 N 0.4957(4) 0.7017(3) 0.4220(2) 0.0272(8) Uani 1 1 d . . . . .
C10 C 0.2384(4) 0.7082(4) 0.7038(3) 0.0258(9) Uani 1 1 d . . . . .
C9 C 0.1937(5) 0.7963(4) 0.7698(3) 0.0310(10) Uani 1 1 d . . . . .
H9A H 0.0959 0.8128 0.7967 0.037 Uiso 1 1 calc R . . . .
H9B H 0.2017 0.8746 0.7299 0.037 Uiso 1 1 calc R . . . .
C19 C 0.8531(5) 0.5866(4) 0.3795(3) 0.0323(10) Uani 1 1 d . . . . .
H19 H 0.8371 0.5129 0.3952 0.039 Uiso 1 1 calc R . . . .
C11 C 0.3656(4) 0.7059(4) 0.6255(3) 0.0252(9) Uani 1 1 d . . . . .
H11 H 0.4384 0.7081 0.6563 0.030 Uiso 1 1 calc R . . . .
C15A C 0.3865(5) 0.3213(4) 0.4657(3) 0.0335(10) Uani 1 1 d . . . . .
H15C H 0.4412 0.3344 0.5048 0.040 Uiso 1 1 calc R . . . .
H15D H 0.2947 0.3879 0.4648 0.040 Uiso 1 1 calc R . . . .
N1 N -0.0229(4) 0.7276(4) 1.0086(3) 0.0443(10) Uani 1 1 d . . . . .
C1A C 1.0378(4) 0.2553(4) 0.1451(3) 0.0245(8) Uani 1 1 d . . . . .
C15 C 0.5451(5) 0.5910(4) 0.5038(3) 0.0302(9) Uani 1 1 d . . . . .
H15A H 0.6214 0.5930 0.5297 0.036 Uiso 1 1 calc R . . . .
H15B H 0.5799 0.5165 0.4790 0.036 Uiso 1 1 calc R . . . .
C13A C 0.5061(5) 0.0940(4) 0.5153(3) 0.0330(10) Uani 1 1 d . . . . .
H13C H 0.4904 0.0167 0.5462 0.040 Uiso 1 1 calc R . . . .
H13D H 0.5637 0.1012 0.5558 0.040 Uiso 1 1 calc R . . . .
N1A N 1.0096(5) 0.2368(4) -0.0137(3) 0.0495(11) Uani 1 1 d . . . . .
C4A C 1.0190(4) 0.3104(4) 0.0355(3) 0.0288(9) Uani 1 1 d . . . . .
C17 C 0.7803(5) 0.8070(4) 0.3086(3) 0.0321(10) Uani 1 1 d . . . . .
H17 H 0.7149 0.8820 0.2780 0.039 Uiso 1 1 calc R . . . .
C5A C 1.0120(5) 0.4293(5) -0.0081(3) 0.0346(10) Uani 1 1 d . . . . .
H5AA H 1.0199 0.4770 0.0289 0.041 Uiso 1 1 calc R . . . .
C12 C 0.3244(4) 0.8214(4) 0.5374(3) 0.0267(9) Uani 1 1 d . . . . .
H12A H 0.2465 0.8243 0.5100 0.032 Uiso 1 1 calc R . . . .
H12B H 0.2941 0.8961 0.5614 0.032 Uiso 1 1 calc R . . . .
C1 C 0.2004(5) 0.7516(4) 0.9805(3) 0.0288(9) Uani 1 1 d . . . . .
C5 C -0.0261(5) 0.9200(5) 1.0178(3) 0.0397(11) Uani 1 1 d . . . . .
H5 H 0.0230 0.9708 1.0116 0.048 Uiso 1 1 calc R . . . .
C18 C 0.9028(5) 0.8029(5) 0.3309(4) 0.0386(11) Uani 1 1 d . . . . .
H18 H 0.9204 0.8761 0.3129 0.046 Uiso 1 1 calc R . . . .
C16 C 0.7562(4) 0.6966(4) 0.3327(3) 0.0293(9) Uani 1 1 d . . . . .
C18A C 0.4874(6) 0.1128(5) 0.8341(4) 0.0426(12) Uani 1 1 d . . . . .
H18A H 0.5494 0.0417 0.8717 0.051 Uiso 1 1 calc R . . . .
C13 C 0.4477(5) 0.8178(4) 0.4558(3) 0.0273(9) Uani 1 1 d . . . . .
H13A H 0.4196 0.8895 0.3998 0.033 Uiso 1 1 calc R . . . .
H13B H 0.5237 0.8204 0.4816 0.033 Uiso 1 1 calc R . . . .
C20 C 0.9728(5) 0.5849(5) 0.4030(3) 0.0356(10) Uani 1 1 d . . . . .
H20 H 1.0368 0.5102 0.4352 0.043 Uiso 1 1 calc R . . . .
C16A C 0.3331(5) 0.2075(4) 0.7079(3) 0.0341(10) Uani 1 1 d . . . . .
C4 C 0.0424(5) 0.8023(4) 1.0031(3) 0.0297(9) Uani 1 1 d . . . . .
C12A C 0.5814(5) 0.0920(4) 0.4106(3) 0.0335(10) Uani 1 1 d . . . . .
H12C H 0.5276 0.0769 0.3723 0.040 Uiso 1 1 calc R . . . .
H12D H 0.6724 0.0244 0.4140 0.040 Uiso 1 1 calc R . . . .
C14 C 0.4256(5) 0.5886(4) 0.5861(3) 0.0310(10) Uani 1 1 d . . . . .
H14A H 0.4584 0.5160 0.6407 0.037 Uiso 1 1 calc R . . . .
H14B H 0.3520 0.5816 0.5606 0.037 Uiso 1 1 calc R . . . .
C10A C 0.6714(4) 0.2172(4) 0.2498(3) 0.0307(10) Uani 1 1 d . . . . .
C21 C 1.0000(5) 0.6945(5) 0.3790(4) 0.0366(11) Uani 1 1 d . . . . .
C19A C 0.3047(5) 0.3235(5) 0.7218(3) 0.0356(10) Uani 1 1 d . . . . .
H19A H 0.2437 0.3949 0.6837 0.043 Uiso 1 1 calc R . . . .
C21A C 0.4599(5) 0.2276(5) 0.8498(3) 0.0362(11) Uani 1 1 d . . . . .
C9A C 0.7444(5) 0.3070(4) 0.2040(3) 0.0323(10) Uani 1 1 d . . . . .
H9AA H 0.6904 0.3838 0.2253 0.039 Uiso 1 1 calc R . . . .
H9AB H 0.7503 0.3264 0.1315 0.039 Uiso 1 1 calc R . . . .
C2 C 0.2886(5) 0.6330(5) 1.0682(3) 0.0356(11) Uani 1 1 d . . . . .
C20A C 0.3684(5) 0.3319(5) 0.7935(3) 0.0384(11) Uani 1 1 d . . . . .
H20A H 0.3487 0.4097 0.8036 0.046 Uiso 1 1 calc R . . . .
C17A C 0.4256(5) 0.1011(4) 0.7644(3) 0.0387(11) Uani 1 1 d . . . . .
H17A H 0.4453 0.0230 0.7551 0.046 Uiso 1 1 calc R . . . .
C14A C 0.4600(5) 0.3230(4) 0.3590(3) 0.0334(10) Uani 1 1 d . . . . .
H14C H 0.4745 0.4011 0.3296 0.040 Uiso 1 1 calc R . . . .
H14D H 0.4008 0.3176 0.3188 0.040 Uiso 1 1 calc R . . . .
C2A C 1.1854(5) 0.1309(4) 0.1760(3) 0.0333(10) Uani 1 1 d . . . . .
C7 C -0.2390(5) 0.8850(6) 1.0496(3) 0.0459(13) Uani 1 1 d . . . . .
H7 H -0.3360 0.9115 1.0661 0.055 Uiso 1 1 calc R . . . .
C6 C -0.1696(6) 0.9611(6) 1.0422(4) 0.0471(13) Uani 1 1 d . . . . .
H6 H -0.2191 1.0403 1.0535 0.057 Uiso 1 1 calc R . . . .
C11A C 0.6014(4) 0.2147(4) 0.3574(3) 0.0280(9) Uani 1 1 d . . . . .
H11B H 0.6619 0.2251 0.3943 0.034 Uiso 1 1 calc R . . . .
B4 B 0.2865(5) 0.7423(5) 0.8608(3) 0.0271(10) Uani 1 1 d . . . . .
B5A B 0.9891(5) 0.3513(5) 0.2243(3) 0.0265(10) Uani 1 1 d . . . . .
H5AB H 0.9370 0.4533 0.2020 0.032 Uiso 1 1 calc R . . . .
C3A C 1.2891(6) 0.0803(5) 0.0932(4) 0.0508(13) Uani 1 1 d . . . . .
H3AA H 1.2439 0.0576 0.0547 0.076 Uiso 1 1 calc GR . . . .
H3AB H 1.3654 0.0080 0.1213 0.076 Uiso 1 1 calc GR . . . .
H3AC H 1.3246 0.1426 0.0505 0.076 Uiso 1 1 calc GR . . . .
C6A C 0.9930(5) 0.4774(5) -0.1077(4) 0.0463(13) Uani 1 1 d . . . . .
H6AA H 0.9886 0.5582 -0.1393 0.056 Uiso 1 1 calc R . . . .
C8 C -0.1635(6) 0.7700(6) 1.0323(4) 0.0508(14) Uani 1 1 d . . . . .
H8 H -0.2109 0.7184 1.0372 0.061 Uiso 1 1 calc R . . . .
C3 C 0.2064(7) 0.5858(6) 1.1601(4) 0.0548(15) Uani 1 1 d . . . . .
H3A H 0.1404 0.6542 1.1876 0.082 Uiso 1 1 calc GR . . . .
H3B H 0.2688 0.5279 1.2085 0.082 Uiso 1 1 calc GR . . . .
H3C H 0.1568 0.5446 1.1439 0.082 Uiso 1 1 calc GR . . . .
C22A C 0.5318(7) 0.2392(6) 0.9251(4) 0.0543(15) Uani 1 1 d . . . . .
H22D H 0.5675 0.1598 0.9715 0.081 Uiso 1 1 calc GR . . . .
H22E H 0.4655 0.2992 0.9611 0.081 Uiso 1 1 calc GR . . . .
H22F H 0.6079 0.2659 0.8906 0.081 Uiso 1 1 calc GR . . . .
B7 B 0.4411(5) 0.6070(5) 0.8813(4) 0.0313(11) Uani 1 1 d . . . . .
H7A H 0.4906 0.5503 0.8258 0.038 Uiso 1 1 calc R . . . .
B5 B 0.2906(6) 0.8484(5) 0.9224(4) 0.0347(12) Uani 1 1 d . . . . .
H5A H 0.2404 0.9498 0.8940 0.042 Uiso 1 1 calc R . . . .
B3A B 1.0248(5) 0.1132(5) 0.2022(4) 0.0276(10) Uani 1 1 d . . . . .
H3AD H 0.9969 0.0606 0.1650 0.033 Uiso 1 1 calc R . . . .
C7A C 0.9810(6) 0.4067(6) -0.1592(4) 0.0547(16) Uani 1 1 d . . . . .
H7AA H 0.9651 0.4385 -0.2262 0.066 Uiso 1 1 calc R . . . .
B3 B 0.2820(5) 0.6062(5) 0.9558(3) 0.0296(11) Uani 1 1 d . . . . .
H3 H 0.2260 0.5502 0.9499 0.035 Uiso 1 1 calc R . . . .
B8A B 0.9708(5) 0.1147(5) 0.3300(4) 0.0292(10) Uani 1 1 d . . . . .
H8AA H 0.9064 0.0618 0.3782 0.035 Uiso 1 1 calc R . . . .
C22 C 1.1306(6) 0.6913(6) 0.4053(5) 0.0549(15) Uani 1 1 d . . . . .
H22A H 1.2109 0.6405 0.3689 0.082 Uiso 1 1 calc GR . . . .
H22B H 1.1350 0.6567 0.4760 0.082 Uiso 1 1 calc GR . . . .
H22C H 1.1300 0.7744 0.3878 0.082 Uiso 1 1 calc GR . . . .
B4A B 0.8974(5) 0.2512(5) 0.2358(3) 0.0258(10) Uani 1 1 d . . . . .
C23 C -0.1326(5) 0.7783(5) 0.6676(4) 0.0441(12) Uani 1 1 d . . . . .
D23 D -0.0422 0.7108 0.6822 0.053 Uiso 1 1 calc R . . . .
B7A B 1.1505(5) 0.0391(5) 0.2889(4) 0.0332(11) Uani 1 1 d . . . . .
H7AB H 1.2037 -0.0629 0.3091 0.040 Uiso 1 1 calc R . . . .
B6A B 1.1686(6) 0.2747(5) 0.1841(4) 0.0330(11) Uani 1 1 d . . . . .
H6AB H 1.2335 0.3265 0.1348 0.040 Uiso 1 1 calc R . . . .
C8A C 0.9925(7) 0.2875(7) -0.1110(4) 0.0625(17) Uani 1 1 d . . . . .
H8AB H 0.9882 0.2381 -0.1480 0.075 Uiso 1 1 calc R . . . .
C23A C -0.1585(6) 0.2351(5) 0.6564(4) 0.0484(13) Uani 1 1 d . . . . .
D23A D -0.0767 0.2345 0.6061 0.058 Uiso 1 1 calc R . . . .
B10A B 1.1148(6) 0.2776(5) 0.3111(4) 0.0344(12) Uani 1 1 d . . . . .
H10A H 1.1441 0.3315 0.3461 0.041 Uiso 1 1 calc R . . . .
B11 B 0.4396(6) 0.5389(6) 1.0111(4) 0.0378(12) Uani 1 1 d . . . . .
H11A H 0.4874 0.4375 1.0411 0.045 Uiso 1 1 calc R . . . .
B9A B 0.9482(6) 0.2620(5) 0.3440(4) 0.0316(11) Uani 1 1 d . . . . .
H9AC H 0.8692 0.3056 0.4011 0.038 Uiso 1 1 calc R . . . .
B12A B 1.1033(6) 0.1305(5) 0.3770(4) 0.0343(12) Uani 1 1 d . . . . .
H12E H 1.1250 0.0883 0.4554 0.041 Uiso 1 1 calc R . . . .
B11A B 1.2373(6) 0.1394(5) 0.2782(4) 0.0363(12) Uani 1 1 d . . . . .
H11C H 1.3478 0.1026 0.2916 0.044 Uiso 1 1 calc R . . . .
B9 B 0.4478(6) 0.7794(6) 0.9782(5) 0.0420(14) Uani 1 1 d . . . . .
H9 H 0.5013 0.8366 0.9857 0.050 Uiso 1 1 calc R . . . .
B12 B 0.5433(6) 0.6305(6) 0.9513(5) 0.0434(14) Uani 1 1 d . . . . .
H12 H 0.6588 0.5903 0.9408 0.052 Uiso 1 1 calc R . . . .
B6 B 0.2920(6) 0.7762(6) 1.0524(4) 0.0395(13) Uani 1 1 d . . . . .
H6A H 0.2419 0.8307 1.1094 0.047 Uiso 1 1 calc R . . . .
B8 B 0.4462(6) 0.7565(6) 0.8605(4) 0.0369(12) Uani 1 1 d . . . . .
H8A H 0.4995 0.7983 0.7908 0.044 Uiso 1 1 calc R . . . .
B10 B 0.4453(6) 0.6439(6) 1.0711(4) 0.0421(14) Uani 1 1 d . . . . .
H10 H 0.4969 0.6114 1.1394 0.051 Uiso 1 1 calc R . . . .

loop_
_atom_site_aniso_label
_atom_site_aniso_U_11
_atom_site_aniso_U_22
_atom_site_aniso_U_33
_atom_site_aniso_U_23
_atom_site_aniso_U_13
_atom_site_aniso_U_12
S1 0.0316(6) 0.0399(7) 0.0242(5) -0.0118(5) -0.0034(4) -0.0128(5)
S1A 0.0323(6) 0.0449(7) 0.0385(6) -0.0112(6) 0.0035(5) -0.0228(6)
Cl1 0.0579(9) 0.0828(12) 0.0504(8) -0.0275(8) 0.0085(6) -0.0354(9)
Cl1A 0.0661(10) 0.0785(11) 0.0529(8) -0.0160(8) -0.0144(7) -0.0385(9)
Cl2 0.0769(11) 0.0556(9) 0.0532(9) 0.0044(8) -0.0008(7) -0.0227(9)
Cl2A 0.0742(11) 0.0415(8) 0.0861(11) -0.0059(8) -0.0388(9) -0.0108(8)
Cl3A 0.0763(11) 0.0414(8) 0.1003(13) -0.0117(9) -0.0516(10) -0.0099(8)
Cl3 0.0850(13) 0.1198(17) 0.0857(12) -0.0539(12) 0.0032(9) -0.0594(13)
O3 0.042(2) 0.055(2) 0.0454(19) -0.0332(18) -0.0026(15) -0.0179(18)
O1 0.0307(17) 0.0352(19) 0.0420(18) -0.0056(16) -0.0010(13) -0.0167(15)
O2 0.0384(19) 0.058(2) 0.0253(16) -0.0037(16) -0.0053(13) -0.0145(18)
O3A 0.0265(18) 0.067(3) 0.050(2) -0.014(2) 0.0010(14) -0.0158(18)
O2A 0.060(2) 0.058(2) 0.049(2) -0.0166(19) 0.0079(17) -0.045(2)
O1A 0.063(2) 0.072(3) 0.045(2) -0.035(2) 0.0106(17) -0.041(2)
N2A 0.029(2) 0.031(2) 0.0319(19) -0.0062(17) -0.0012(14) -0.0133(17)
N2 0.0275(19) 0.0282(19) 0.0263(18) -0.0091(16) -0.0020(14) -0.0094(16)
C10 0.022(2) 0.022(2) 0.027(2) 0.0010(18) -0.0076(15) -0.0036(17)
C9 0.033(2) 0.027(2) 0.027(2) -0.0034(19) 0.0014(17) -0.011(2)
C19 0.039(3) 0.026(2) 0.036(2) -0.013(2) 0.0005(19) -0.015(2)
C11 0.023(2) 0.028(2) 0.025(2) -0.0062(18) -0.0043(15) -0.0091(18)
C15A 0.029(2) 0.027(2) 0.039(2) -0.006(2) -0.0018(18) -0.007(2)
N1 0.035(2) 0.055(3) 0.052(2) -0.023(2) 0.0034(18) -0.023(2)
C1A 0.024(2) 0.023(2) 0.029(2) -0.0069(18) -0.0024(16) -0.0102(18)
C15 0.033(2) 0.023(2) 0.033(2) -0.0043(19) -0.0041(18) -0.0096(19)
C13A 0.036(3) 0.029(2) 0.036(2) -0.007(2) -0.0050(19) -0.015(2)
N1A 0.075(3) 0.048(3) 0.038(2) -0.007(2) -0.013(2) -0.033(3)
C4A 0.028(2) 0.036(3) 0.026(2) -0.007(2) -0.0008(16) -0.017(2)
C17 0.038(3) 0.024(2) 0.030(2) -0.007(2) -0.0014(18) -0.009(2)
C5A 0.036(3) 0.036(3) 0.032(2) -0.004(2) -0.0049(19) -0.016(2)
C12 0.027(2) 0.025(2) 0.025(2) -0.0060(18) -0.0028(16) -0.0068(18)
C1 0.031(2) 0.032(2) 0.030(2) -0.009(2) -0.0015(17) -0.018(2)
C5 0.044(3) 0.042(3) 0.034(2) -0.005(2) -0.008(2) -0.018(3)
C18 0.044(3) 0.034(3) 0.046(3) -0.018(2) 0.002(2) -0.020(2)
C16 0.029(2) 0.032(2) 0.025(2) -0.013(2) -0.0023(16) -0.006(2)
C18A 0.053(3) 0.033(3) 0.034(3) -0.007(2) -0.005(2) -0.009(2)
C13 0.036(2) 0.021(2) 0.025(2) -0.0031(18) -0.0042(17) -0.0125(19)
C20 0.032(3) 0.029(2) 0.041(3) -0.012(2) -0.0066(19) -0.004(2)
C16A 0.036(3) 0.033(3) 0.035(2) -0.011(2) 0.0072(18) -0.018(2)
C4 0.032(2) 0.039(3) 0.021(2) -0.007(2) -0.0010(16) -0.017(2)
C12A 0.034(2) 0.029(2) 0.041(3) -0.014(2) -0.0029(19) -0.013(2)
C14 0.034(2) 0.021(2) 0.034(2) -0.003(2) -0.0036(18) -0.0090(19)
C10A 0.025(2) 0.034(3) 0.035(2) -0.014(2) -0.0036(17) -0.009(2)
C21 0.033(3) 0.041(3) 0.042(3) -0.020(2) -0.0019(19) -0.014(2)
C19A 0.035(3) 0.027(2) 0.037(2) -0.007(2) 0.0014(19) -0.007(2)
C21A 0.045(3) 0.032(3) 0.031(2) -0.009(2) 0.0026(19) -0.017(2)
C9A 0.031(2) 0.034(3) 0.030(2) -0.005(2) -0.0041(17) -0.012(2)
C2 0.042(3) 0.037(3) 0.032(2) -0.012(2) -0.0112(19) -0.012(2)
C20A 0.048(3) 0.027(2) 0.042(3) -0.014(2) 0.006(2) -0.018(2)
C17A 0.055(3) 0.022(2) 0.036(3) -0.007(2) -0.002(2) -0.013(2)
C14A 0.034(3) 0.031(3) 0.034(2) -0.005(2) -0.0032(18) -0.013(2)
C2A 0.028(2) 0.031(2) 0.042(3) -0.010(2) -0.0039(18) -0.011(2)
C7 0.031(3) 0.063(4) 0.032(3) -0.011(3) 0.0016(19) -0.009(3)
C6 0.043(3) 0.050(3) 0.041(3) -0.016(3) -0.008(2) -0.005(3)
C11A 0.025(2) 0.032(2) 0.033(2) -0.012(2) -0.0019(16) -0.0137(19)
B4 0.028(3) 0.026(3) 0.028(2) -0.008(2) 0.0048(18) -0.014(2)
B5A 0.032(3) 0.025(3) 0.026(2) -0.004(2) -0.0060(18) -0.015(2)
C3A 0.046(3) 0.044(3) 0.064(3) -0.021(3) 0.005(3) -0.017(3)
C6A 0.045(3) 0.048(3) 0.043(3) 0.002(3) -0.008(2) -0.021(3)
C8 0.037(3) 0.061(4) 0.058(3) -0.011(3) 0.000(2) -0.027(3)
C3 0.082(4) 0.052(4) 0.033(3) -0.006(3) -0.009(3) -0.029(3)
C22A 0.070(4) 0.054(4) 0.049(3) -0.016(3) -0.010(3) -0.029(3)
B7 0.031(3) 0.029(3) 0.035(3) -0.010(2) -0.004(2) -0.010(2)
B5 0.032(3) 0.027(3) 0.050(3) -0.011(3) 0.000(2) -0.017(2)
B3A 0.032(3) 0.024(3) 0.031(2) -0.007(2) -0.0027(19) -0.015(2)
C7A 0.058(4) 0.082(5) 0.025(2) 0.003(3) -0.010(2) -0.036(3)
B3 0.040(3) 0.029(3) 0.025(2) -0.003(2) -0.009(2) -0.017(2)
B8A 0.033(3) 0.020(2) 0.033(3) -0.002(2) -0.007(2) -0.009(2)
C22 0.043(3) 0.060(4) 0.076(4) -0.029(3) -0.010(3) -0.022(3)
B4A 0.028(3) 0.024(3) 0.027(2) -0.005(2) -0.0014(18) -0.014(2)
C23 0.036(3) 0.048(3) 0.042(3) -0.007(3) -0.005(2) -0.012(3)
B7A 0.033(3) 0.026(3) 0.040(3) -0.004(2) -0.013(2) -0.008(2)
B6A 0.031(3) 0.035(3) 0.039(3) -0.013(2) -0.005(2) -0.014(2)
C8A 0.089(5) 0.076(5) 0.038(3) -0.014(3) -0.017(3) -0.041(4)
C23A 0.044(3) 0.050(3) 0.057(3) -0.009(3) -0.011(2) -0.022(3)
B10A 0.038(3) 0.033(3) 0.037(3) -0.010(2) -0.012(2) -0.014(2)
B11 0.041(3) 0.035(3) 0.041(3) -0.005(3) -0.017(2) -0.014(3)
B9A 0.039(3) 0.026(3) 0.032(3) -0.008(2) -0.007(2) -0.011(2)
B12A 0.038(3) 0.028(3) 0.036(3) -0.002(2) -0.014(2) -0.011(2)
B11A 0.031(3) 0.035(3) 0.048(3) -0.014(3) -0.019(2) -0.007(2)
B9 0.037(3) 0.043(3) 0.061(4) -0.022(3) -0.009(3) -0.021(3)
B12 0.036(3) 0.044(4) 0.055(3) -0.012(3) -0.014(3) -0.015(3)
B6 0.043(3) 0.048(4) 0.042(3) -0.015(3) -0.012(2) -0.023(3)
B8 0.030(3) 0.036(3) 0.049(3) -0.014(3) 0.001(2) -0.017(2)
B10 0.039(3) 0.050(4) 0.048(3) -0.015(3) -0.014(2) -0.020(3)

loop_
_atom_type_symbol
_atom_type_description
_atom_type_scat_dispersion_real
_atom_type_scat_dispersion_imag
_atom_type_scat_source
C C 0.0033 0.0016 'International Tables Vol C Tables 4.2.6.8 and 6.1.1.4'
H H 0.0000 0.0000 'International Tables Vol C Tables 4.2.6.8 and 6.1.1.4'
B B 0.0013 0.0007 'International Tables Vol C Tables 4.2.6.8 and 6.1.1.4'
Cl Cl 0.1484 0.1585 'International Tables Vol C Tables 4.2.6.8 and 6.1.1.4'
D D 0.0000 0.0000 'International Tables Vol C Tables 4.2.6.8 and 6.1.1.4'
N N 0.0061 0.0033 'International Tables Vol C Tables 4.2.6.8 and 6.1.1.4'
O O 0.0106 0.0060 'International Tables Vol C Tables 4.2.6.8 and 6.1.1.4'
S S 0.1246 0.1234 'International Tables Vol C Tables 4.2.6.8 and 6.1.1.4'

loop_
_geom_angle_atom_site_label_1
_geom_angle_atom_site_label_2
_geom_angle_atom_site_label_3
_geom_angle
_geom_angle_site_symmetry_1
_geom_angle_site_symmetry_3
_geom_angle_publ_flag
O3 S1 N2 106.1(2) . . ?
O3 S1 C16 107.7(2) . . ?
O2 S1 O3 120.2(2) . . ?
O2 S1 N2 107.0(2) . . ?
O2 S1 C16 108.7(2) . . ?
N2 S1 C16 106.32(18) . . ?
O3A S1A O2A 119.5(2) . . ?
O3A S1A N2A 107.2(2) . . ?
O3A S1A C16A 108.5(2) . . ?
O2A S1A N2A 106.4(2) . . ?
O2A S1A C16A 107.9(2) . . ?
N2A S1A C16A 106.75(19) . . ?
C15A N2A S1A 115.3(3) . . ?
C13A N2A S1A 115.9(3) . . ?
C13A N2A C15A 112.8(3) . . ?
C15 N2 S1 115.4(3) . . ?
C15 N2 C13 111.5(3) . . ?
C13 N2 S1 116.1(3) . . ?
O1 C10 C9 121.9(4) . . ?
O1 C10 C11 120.5(4) . . ?
C9 C10 C11 117.6(4) . . ?
C10 C9 H9A 109.1 . . ?
C10 C9 H9B 109.1 . . ?
C10 C9 B4 112.3(4) . . ?
H9A C9 H9B 107.9 . . ?
B4 C9 H9A 109.1 . . ?
B4 C9 H9B 109.1 . . ?
C16 C19 H19 119.7 . . ?
C20 C19 H19 119.7 . . ?
C20 C19 C16 120.6(4) . . ?
C10 C11 H11 108.7 . . ?
C10 C11 C12 109.7(3) . . ?
C10 C11 C14 111.8(3) . . ?
C12 C11 H11 108.7 . . ?
C14 C11 H11 108.7 . . ?
C14 C11 C12 109.4(3) . . ?
N2A C15A H15C 109.8 . . ?
N2A C15A H15D 109.8 . . ?
N2A C15A C14A 109.2(4) . . ?
H15C C15A H15D 108.3 . . ?
C14A C15A H15C 109.8 . . ?
C14A C15A H15D 109.8 . . ?
C4 N1 C8 117.6(5) . . ?
C4A C1A C2A 118.2(3) . . ?
C4A C1A B5A 119.9(3) . . ?
C4A C1A B3A 119.2(3) . . ?
C4A C1A B4A 121.7(3) . . ?
C4A C1A B6A 115.8(3) . . ?
C2A C1A B5A 110.5(3) . . ?
C2A C1A B3A 61.3(3) . . ?
C2A C1A B4A 111.5(3) . . ?
C2A C1A B6A 60.6(3) . . ?
B5A C1A B3A 113.9(3) . . ?
B5A C1A B4A 63.1(3) . . ?
B5A C1A B6A 62.0(3) . . ?
B3A C1A B4A 62.5(3) . . ?
B3A C1A B6A 112.9(3) . . ?
B4A C1A B6A 114.1(3) . . ?
N2 C15 H15A 109.8 . . ?
N2 C15 H15B 109.8 . . ?
N2 C15 C14 109.2(4) . . ?
H15A C15 H15B 108.3 . . ?
C14 C15 H15A 109.8 . . ?
C14 C15 H15B 109.8 . . ?
N2A C13A H13C 109.6 . . ?
N2A C13A H13D 109.6 . . ?
N2A C13A C12A 110.1(4) . . ?
H13C C13A H13D 108.1 . . ?
C12A C13A H13C 109.6 . . ?
C12A C13A H13D 109.6 . . ?
C4A N1A C8A 115.6(5) . . ?
N1A C4A C1A 116.5(4) . . ?
N1A C4A C5A 123.5(4) . . ?
C5A C4A C1A 120.0(4) . . ?
C18 C17 H17 120.7 . . ?
C18 C17 C16 118.7(4) . . ?
C16 C17 H17 120.7 . . ?
C4A C5A H5AA 120.7 . . ?
C4A C5A C6A 118.6(4) . . ?
C6A C5A H5AA 120.7 . . ?
C11 C12 H12A 109.5 . . ?
C11 C12 H12B 109.5 . . ?
H12A C12 H12B 108.1 . . ?
C13 C12 C11 110.6(3) . . ?
C13 C12 H12A 109.5 . . ?
C13 C12 H12B 109.5 . . ?
C4 C1 C2 116.5(4) . . ?
C4 C1 B4 122.8(3) . . ?
C4 C1 B5 121.3(4) . . ?
C4 C1 B3 118.3(4) . . ?
C4 C1 B6 116.6(4) . . ?
C2 C1 B4 111.5(3) . . ?
C2 C1 B5 111.0(3) . . ?
C2 C1 B3 61.6(3) . . ?
C2 C1 B6 60.2(3) . . ?
B5 C1 B4 62.4(3) . . ?
B5 C1 B3 113.4(3) . . ?
B5 C1 B6 62.3(3) . . ?
B3 C1 B4 62.2(3) . . ?
B6 C1 B4 113.1(3) . . ?
B6 C1 B3 112.3(4) . . ?
C4 C5 H5 121.0 . . ?
C4 C5 C6 118.0(5) . . ?
C6 C5 H5 121.0 . . ?
C17 C18 H18 118.8 . . ?
C21 C18 C17 122.5(4) . . ?
C21 C18 H18 118.8 . . ?
C19 C16 S1 119.5(4) . . ?
C19 C16 C17 119.9(4) . . ?
C17 C16 S1 120.3(3) . . ?
C21A C18A H18A 119.2 . . ?
C17A C18A H18A 119.2 . . ?
C17A C18A C21A 121.6(5) . . ?
N2 C13 C12 109.0(3) . . ?
N2 C13 H13A 109.9 . . ?
N2 C13 H13B 109.9 . . ?
C12 C13 H13A 109.9 . . ?
C12 C13 H13B 109.9 . . ?
H13A C13 H13B 108.3 . . ?
C19 C20 H20 119.6 . . ?
C19 C20 C21 120.7(4) . . ?
C21 C20 H20 119.6 . . ?
C19A C16A S1A 120.2(4) . . ?
C19A C16A C17A 120.1(4) . . ?
C17A C16A S1A 119.6(4) . . ?
N1 C4 C1 117.0(4) . . ?
N1 C4 C5 123.3(4) . . ?
C5 C4 C1 119.7(4) . . ?
C13A C12A H12C 109.4 . . ?
C13A C12A H12D 109.4 . . ?
C13A C12A C11A 111.4(4) . . ?
H12C C12A H12D 108.0 . . ?
C11A C12A H12C 109.4 . . ?
C11A C12A H12D 109.4 . . ?
C11 C14 H14A 109.3 . . ?
C11 C14 H14B 109.3 . . ?
C15 C14 C11 111.5(3) . . ?
C15 C14 H14A 109.3 . . ?
C15 C14 H14B 109.3 . . ?
H14A C14 H14B 108.0 . . ?
O1A C10A C9A 122.8(4) . . ?
O1A C10A C11A 120.5(4) . . ?
C9A C10A C11A 116.7(4) . . ?
C18 C21 C20 117.7(4) . . ?
C18 C21 C22 122.2(5) . . ?
C20 C21 C22 120.1(5) . . ?
C16A C19A H19A 120.4 . . ?
C16A C19A C20A 119.1(5) . . ?
C20A C19A H19A 120.4 . . ?
C18A C21A C22A 121.0(5) . . ?
C20A C21A C18A 118.6(4) . . ?
C20A C21A C22A 120.5(5) . . ?
C10A C9A H9AA 109.4 . . ?
C10A C9A H9AB 109.4 . . ?
C10A C9A B4A 111.1(4) . . ?
H9AA C9A H9AB 108.0 . . ?
B4A C9A H9AA 109.4 . . ?
B4A C9A H9AB 109.4 . . ?
C1 C2 B3 60.7(3) . . ?
C1 C2 B11 109.2(3) . . ?
C1 C2 B6 61.2(3) . . ?
C1 C2 B10 109.9(4) . . ?
C3 C2 C1 117.8(4) . . ?
C3 C2 B3 118.5(4) . . ?
C3 C2 B11 123.6(4) . . ?
C3 C2 B6 117.3(4) . . ?
C3 C2 B10 122.1(4) . . ?
B11 C2 B3 61.4(3) . . ?
B11 C2 B10 61.7(3) . . ?
B6 C2 B3 112.3(4) . . ?
B6 C2 B11 111.5(4) . . ?
B6 C2 B10 61.3(3) . . ?
B10 C2 B3 112.3(4) . . ?
C19A C20A H20A 119.3 . . ?
C21A C20A C19A 121.3(5) . . ?
C21A C20A H20A 119.3 . . ?
C18A C17A C16A 119.3(4) . . ?
C18A C17A H17A 120.4 . . ?
C16A C17A H17A 120.4 . . ?
C15A C14A H14C 109.4 . . ?
C15A C14A H14D 109.4 . . ?
C15A C14A C11A 111.2(4) . . ?
H14C C14A H14D 108.0 . . ?
C11A C14A H14C 109.4 . . ?
C11A C14A H14D 109.4 . . ?
C1A C2A B3A 60.0(3) . . ?
C1A C2A B7A 109.6(3) . . ?
C1A C2A B6A 60.7(3) . . ?
C1A C2A B11A 109.6(3) . . ?
C3A C2A C1A 118.2(4) . . ?
C3A C2A B3A 118.8(4) . . ?
C3A C2A B7A 123.0(4) . . ?
C3A C2A B6A 116.5(4) . . ?
C3A C2A B11A 121.8(4) . . ?
B7A C2A B3A 62.3(3) . . ?
B7A C2A B6A 112.9(4) . . ?
B7A C2A B11A 62.3(3) . . ?
B6A C2A B3A 111.9(4) . . ?
B11A C2A B3A 112.8(4) . . ?
B11A C2A B6A 61.8(3) . . ?
C6 C7 H7 120.7 . . ?
C8 C7 H7 120.7 . . ?
C8 C7 C6 118.7(5) . . ?
C5 C6 H6 120.2 . . ?
C7 C6 C5 119.7(5) . . ?
C7 C6 H6 120.2 . . ?
C12A C11A C10A 112.4(4) . . ?
C12A C11A C14A 109.9(4) . . ?
C12A C11A H11B 108.1 . . ?
C10A C11A C14A 110.1(4) . . ?
C10A C11A H11B 108.1 . . ?
C14A C11A H11B 108.1 . . ?
C9 B4 C1 118.3(4) . . ?
C9 B4 B7 128.6(4) . . ?
C9 B4 B5 118.8(4) . . ?
C9 B4 B3 120.7(4) . . ?
C9 B4 B8 127.4(4) . . ?
C1 B4 B7 104.2(3) . . ?
C1 B4 B5 58.1(3) . . ?
C1 B4 B3 58.6(3) . . ?
C1 B4 B8 104.1(3) . . ?
B7 B4 B5 107.5(3) . . ?
B7 B4 B3 59.3(3) . . ?
B5 B4 B3 106.9(3) . . ?
B8 B4 B7 60.1(3) . . ?
B8 B4 B5 59.8(3) . . ?
B8 B4 B3 107.1(4) . . ?
C1A B5A H5AB 124.2 . . ?
C1A B5A B4A 58.8(2) . . ?
C1A B5A B6A 59.3(3) . . ?
C1A B5A B10A 105.5(3) . . ?
C1A B5A B9A 105.1(3) . . ?
B4A B5A H5AB 121.0 . . ?
B6A B5A H5AB 121.7 . . ?
B6A B5A B4A 108.3(3) . . ?
B6A B5A B10A 59.4(3) . . ?
B10A B5A H5AB 121.9 . . ?
B10A B5A B4A 109.0(3) . . ?
B9A B5A H5AB 122.4 . . ?
B9A B5A B4A 60.4(3) . . ?
B9A B5A B6A 107.5(4) . . ?
B9A B5A B10A 60.4(3) . . ?
C2A C3A H3AA 109.5 . . ?
C2A C3A H3AB 109.5 . . ?
C2A C3A H3AC 109.5 . . ?
H3AA C3A H3AB 109.5 . . ?
H3AA C3A H3AC 109.5 . . ?
H3AB C3A H3AC 109.5 . . ?
C5A C6A H6AA 120.3 . . ?
C7A C6A C5A 119.5(5) . . ?
C7A C6A H6AA 120.3 . . ?
N1 C8 C7 122.7(5) . . ?
N1 C8 H8 118.6 . . ?
C7 C8 H8 118.6 . . ?
C2 C3 H3A 109.5 . . ?
C2 C3 H3B 109.5 . . ?
C2 C3 H3C 109.5 . . ?
H3A C3 H3B 109.5 . . ?
H3A C3 H3C 109.5 . . ?
H3B C3 H3C 109.5 . . ?
C21A C22A H22D 109.5 . . ?
C21A C22A H22E 109.5 . . ?
C21A C22A H22F 109.5 . . ?
H22D C22A H22E 109.5 . . ?
H22D C22A H22F 109.5 . . ?
H22E C22A H22F 109.5 . . ?
B4 B7 H7A 121.2 . . ?
B4 B7 B12 108.5(4) . . ?
B3 B7 B4 60.7(3) . . ?
B3 B7 H7A 121.2 . . ?
B3 B7 B11 60.2(3) . . ?
B3 B7 B12 108.7(4) . . ?
B3 B7 B8 107.9(4) . . ?
B11 B7 B4 108.7(4) . . ?
B11 B7 H7A 121.6 . . ?
B11 B7 B12 60.1(3) . . ?
B11 B7 B8 107.5(4) . . ?
B12 B7 H7A 121.4 . . ?
B8 B7 B4 59.6(3) . . ?
B8 B7 H7A 122.4 . . ?
B8 B7 B12 59.8(3) . . ?
C1 B5 B4 59.5(3) . . ?
C1 B5 H5A 124.1 . . ?
C1 B5 B9 105.0(4) . . ?
C1 B5 B6 59.0(3) . . ?
C1 B5 B8 104.9(4) . . ?
B4 B5 H5A 121.2 . . ?
B9 B5 B4 108.2(4) . . ?
B9 B5 H5A 122.4 . . ?
B9 B5 B6 58.8(3) . . ?
B9 B5 B8 60.4(3) . . ?
B6 B5 B4 108.1(4) . . ?
B6 B5 H5A 122.2 . . ?
B8 B5 B4 59.4(3) . . ?
B8 B5 H5A 122.8 . . ?
B8 B5 B6 106.7(4) . . ?
C1A B3A C2A 58.7(2) . . ?
C1A B3A H3AD 124.0 . . ?
C1A B3A B8A 104.9(3) . . ?
C1A B3A B4A 59.0(3) . . ?
C1A B3A B7A 105.1(3) . . ?
C2A B3A H3AD 123.8 . . ?
C2A B3A B8A 104.8(3) . . ?
C2A B3A B4A 106.6(3) . . ?
C2A B3A B7A 57.9(3) . . ?
B8A B3A H3AD 123.1 . . ?
B8A B3A B4A 60.2(3) . . ?
B8A B3A B7A 60.1(3) . . ?
B4A B3A H3AD 121.2 . . ?
B7A B3A H3AD 122.3 . . ?
B7A B3A B4A 108.7(3) . . ?
C6A C7A H7AA 120.8 . . ?
C6A C7A C8A 118.4(5) . . ?
C8A C7A H7AA 120.8 . . ?
C1 B3 C2 57.7(3) . . ?
C1 B3 B4 59.2(3) . . ?
C1 B3 B7 105.2(3) . . ?
C1 B3 H3 124.2 . . ?
C1 B3 B11 104.7(3) . . ?
C2 B3 B4 106.0(3) . . ?
C2 B3 B7 105.5(3) . . ?
C2 B3 H3 123.7 . . ?
C2 B3 B11 58.7(3) . . ?
B4 B3 H3 121.7 . . ?
B7 B3 B4 60.0(3) . . ?
B7 B3 H3 122.7 . . ?
B7 B3 B11 59.9(3) . . ?
B11 B3 B4 107.9(4) . . ?
B11 B3 H3 122.4 . . ?
B3A B8A H8AA 121.5 . . ?
B3A B8A B4A 60.4(3) . . ?
B3A B8A B7A 60.3(3) . . ?
B3A B8A B9A 108.3(4) . . ?
B3A B8A B12A 108.3(4) . . ?
B4A B8A H8AA 120.8 . . ?
B4A B8A B12A 109.1(3) . . ?
B7A B8A H8AA 121.6 . . ?
B7A B8A B4A 109.0(4) . . ?
B7A B8A B9A 108.0(4) . . ?
B7A B8A B12A 59.9(3) . . ?
B9A B8A H8AA 121.6 . . ?
B9A B8A B4A 60.5(3) . . ?
B9A B8A B12A 60.1(3) . . ?
B12A B8A H8AA 121.4 . . ?
C21 C22 H22A 109.5 . . ?
C21 C22 H22B 109.5 . . ?
C21 C22 H22C 109.5 . . ?
H22A C22 H22B 109.5 . . ?
H22A C22 H22C 109.5 . . ?
H22B C22 H22C 109.5 . . ?
C1A B4A B5A 58.2(2) . . ?
C1A B4A B3A 58.5(3) . . ?
C1A B4A B8A 103.9(3) . . ?
C1A B4A B9A 103.7(3) . . ?
C9A B4A C1A 119.5(3) . . ?
C9A B4A B5A 120.6(4) . . ?
C9A B4A B3A 120.2(4) . . ?
C9A B4A B8A 127.5(4) . . ?
C9A B4A B9A 127.5(4) . . ?
B3A B4A B5A 106.7(3) . . ?
B3A B4A B9A 106.9(3) . . ?
B8A B4A B5A 106.4(3) . . ?
B8A B4A B3A 59.4(3) . . ?
B8A B4A B9A 59.6(3) . . ?
B9A B4A B5A 59.1(3) . . ?
Cl1 C23 Cl3 110.7(3) . . ?
Cl1 C23 D23 107.9 . . ?
Cl2 C23 Cl1 111.0(3) . . ?
Cl2 C23 Cl3 111.2(3) . . ?
Cl2 C23 D23 107.9 . . ?
Cl3 C23 D23 107.9 . . ?
C2A B7A B3A 59.9(3) . . ?
C2A B7A B8A 106.0(4) . . ?
C2A B7A H7AB 123.5 . . ?
C2A B7A B12A 105.7(4) . . ?
C2A B7A B11A 59.0(3) . . ?
B3A B7A H7AB 121.2 . . ?
B8A B7A B3A 59.7(3) . . ?
B8A B7A H7AB 122.3 . . ?
B8A B7A B12A 60.3(3) . . ?
B12A B7A B3A 108.1(4) . . ?
B12A B7A H7AB 122.3 . . ?
B11A B7A B3A 108.3(4) . . ?
B11A B7A B8A 107.6(4) . . ?
B11A B7A H7AB 121.9 . . ?
B11A B7A B12A 59.4(3) . . ?
C1A B6A B5A 58.6(3) . . ?
C1A B6A H6AB 123.8 . . ?
C1A B6A B10A 105.8(3) . . ?
C1A B6A B11A 105.5(4) . . ?
C2A B6A C1A 58.7(3) . . ?
C2A B6A B5A 106.3(3) . . ?
C2A B6A H6AB 123.3 . . ?
C2A B6A B10A 106.2(4) . . ?
C2A B6A B11A 58.6(3) . . ?
B5A B6A H6AB 121.7 . . ?
B10A B6A B5A 60.4(3) . . ?
B10A B6A H6AB 122.2 . . ?
B10A B6A B11A 60.3(3) . . ?
B11A B6A B5A 108.3(4) . . ?
B11A B6A H6AB 122.2 . . ?
N1A C8A C7A 124.2(5) . . ?
N1A C8A H8AB 117.9 . . ?
C7A C8A H8AB 117.9 . . ?
Cl1A C23A Cl3A 109.0(3) . . ?
Cl1A C23A D23A 108.9 . . ?
Cl2A C23A Cl1A 110.6(3) . . ?
Cl2A C23A Cl3A 110.5(3) . . ?
Cl2A C23A D23A 108.9 . . ?
Cl3A C23A D23A 108.9 . . ?
B5A B10A H10A 121.8 . . ?
B5A B10A B9A 59.6(3) . . ?
B5A B10A B12A 107.6(3) . . ?
B6A B10A B5A 60.1(3) . . ?
B6A B10A H10A 121.9 . . ?
B6A B10A B9A 107.5(3) . . ?
B6A B10A B12A 107.3(4) . . ?
B6A B10A B11A 60.0(3) . . ?
B9A B10A H10A 122.1 . . ?
B12A B10A H10A 122.2 . . ?
B12A B10A B9A 60.0(3) . . ?
B11A B10A B5A 107.8(3) . . ?
B11A B10A H10A 122.2 . . ?
B11A B10A B9A 107.2(4) . . ?
B11A B10A B12A 59.2(3) . . ?
C2 B11 B7 106.4(4) . . ?
C2 B11 B3 59.8(3) . . ?
C2 B11 H11A 123.4 . . ?
C2 B11 B12 106.4(4) . . ?
C2 B11 B10 59.2(3) . . ?
B7 B11 B3 59.9(3) . . ?
B7 B11 H11A 121.9 . . ?
B7 B11 B12 60.3(3) . . ?
B7 B11 B10 108.8(4) . . ?
B3 B11 H11A 121.1 . . ?
B3 B11 B12 108.6(4) . . ?
B12 B11 H11A 121.7 . . ?
B10 B11 B3 109.0(4) . . ?
B10 B11 H11A 121.0 . . ?
B10 B11 B12 60.5(3) . . ?
B5A B9A B8A 107.7(3) . . ?
B5A B9A B4A 60.6(3) . . ?
B5A B9A B10A 60.0(3) . . ?
B5A B9A H9AC 121.8 . . ?
B5A B9A B12A 107.9(4) . . ?
B8A B9A B4A 59.8(3) . . ?
B8A B9A B10A 107.9(4) . . ?
B8A B9A H9AC 122.0 . . ?
B8A B9A B12A 60.1(3) . . ?
B4A B9A H9AC 121.1 . . ?
B10A B9A B4A 108.9(4) . . ?
B10A B9A H9AC 121.5 . . ?
B12A B9A B4A 108.5(4) . . ?
B12A B9A B10A 60.0(3) . . ?
B12A B9A H9AC 121.7 . . ?
B8A B12A B10A 107.8(3) . . ?
B8A B12A B9A 59.8(3) . . ?
B8A B12A H12E 122.0 . . ?
B7A B12A B8A 59.8(3) . . ?
B7A B12A B10A 107.9(4) . . ?
B7A B12A B9A 107.8(3) . . ?
B7A B12A H12E 121.8 . . ?
B10A B12A B9A 60.0(3) . . ?
B10A B12A H12E 121.7 . . ?
B9A B12A H12E 121.8 . . ?
B11A B12A B8A 107.6(4) . . ?
B11A B12A B7A 59.9(3) . . ?
B11A B12A B10A 60.0(3) . . ?
B11A B12A B9A 107.8(4) . . ?
B11A B12A H12E 121.9 . . ?
C2A B11A B7A 58.7(3) . . ?
C2A B11A B6A 59.5(3) . . ?
C2A B11A B10A 106.6(4) . . ?
C2A B11A B12A 106.4(3) . . ?
C2A B11A H11C 123.6 . . ?
B7A B11A B6A 108.1(3) . . ?
B7A B11A B10A 109.3(4) . . ?
B7A B11A H11C 121.2 . . ?
B6A B11A B10A 59.8(3) . . ?
B6A B11A H11C 121.6 . . ?
B10A B11A H11C 121.4 . . ?
B12A B11A B7A 60.7(3) . . ?
B12A B11A B6A 108.5(4) . . ?
B12A B11A B10A 60.8(3) . . ?
B12A B11A H11C 121.5 . . ?
B5 B9 H9 121.1 . . ?
B5 B9 B12 108.2(4) . . ?
B5 B9 B8 59.8(3) . . ?
B12 B9 H9 121.7 . . ?
B6 B9 B5 60.8(3) . . ?
B6 B9 H9 121.6 . . ?
B6 B9 B12 108.0(4) . . ?
B6 B9 B8 107.9(4) . . ?
B6 B9 B10 59.8(3) . . ?
B8 B9 H9 122.1 . . ?
B8 B9 B12 59.6(3) . . ?
B10 B9 B5 108.9(4) . . ?
B10 B9 H9 121.4 . . ?
B10 B9 B12 60.3(3) . . ?
B10 B9 B8 107.9(4) . . ?
B7 B12 B9 107.6(4) . . ?
B7 B12 H12 121.9 . . ?
B7 B12 B10 107.5(4) . . ?
B11 B12 B7 59.5(3) . . ?
B11 B12 B9 106.6(4) . . ?
B11 B12 H12 122.6 . . ?
B11 B12 B10 59.6(3) . . ?
B9 B12 H12 122.3 . . ?
B8 B12 B7 59.9(3) . . ?
B8 B12 B11 107.0(4) . . ?
B8 B12 B9 60.0(3) . . ?
B8 B12 H12 122.0 . . ?
B8 B12 B10 107.4(4) . . ?
B10 B12 B9 59.3(3) . . ?
B10 B12 H12 122.2 . . ?
C1 B6 B5 58.7(3) . . ?
C1 B6 B9 106.0(4) . . ?
C1 B6 H6A 123.7 . . ?
C1 B6 B10 106.8(4) . . ?
C2 B6 C1 58.6(3) . . ?
C2 B6 B5 106.7(4) . . ?
C2 B6 B9 107.4(4) . . ?
C2 B6 H6A 122.6 . . ?
C2 B6 B10 60.0(3) . . ?
B5 B6 H6A 121.6 . . ?
B9 B6 B5 60.4(3) . . ?
B9 B6 H6A 121.9 . . ?
B9 B6 B10 60.8(4) . . ?
B10 B6 B5 109.4(4) . . ?
B10 B6 H6A 120.9 . . ?
B4 B8 B7 60.3(3) . . ?
B4 B8 B5 60.8(3) . . ?
B4 B8 B9 108.9(4) . . ?
B4 B8 B12 109.4(4) . . ?
B4 B8 H8A 120.7 . . ?
B7 B8 B9 108.1(4) . . ?
B7 B8 H8A 121.7 . . ?
B5 B8 B7 108.5(4) . . ?
B5 B8 B9 59.8(3) . . ?
B5 B8 B12 108.8(4) . . ?
B5 B8 H8A 121.4 . . ?
B9 B8 H8A 121.7 . . ?
B12 B8 B7 60.3(3) . . ?
B12 B8 B9 60.4(3) . . ?
B12 B8 H8A 121.0 . . ?
C2 B10 B11 59.0(3) . . ?
C2 B10 B9 105.2(4) . . ?
C2 B10 B12 105.9(4) . . ?
C2 B10 B6 58.7(3) . . ?
C2 B10 H10 123.9 . . ?
B11 B10 B12 59.9(3) . . ?
B11 B10 H10 121.8 . . ?
B9 B10 B11 107.7(4) . . ?
B9 B10 B12 60.4(3) . . ?
B9 B10 H10 122.4 . . ?
B12 B10 H10 121.9 . . ?
B6 B10 B11 107.2(4) . . ?
B6 B10 B9 59.3(3) . . ?
B6 B10 B12 107.7(4) . . ?
B6 B10 H10 122.2 . . ?

loop_
_geom_bond_atom_site_label_1
_geom_bond_atom_site_label_2
_geom_bond_distance
_geom_bond_site_symmetry_2
_geom_bond_publ_flag
S1 O3 1.435(3) . ?
S1 O2 1.428(4) . ?
S1 N2 1.645(3) . ?
S1 C16 1.757(4) . ?
S1A O3A 1.424(4) . ?
S1A O2A 1.433(4) . ?
S1A N2A 1.640(4) . ?
S1A C16A 1.758(5) . ?
Cl1 C23 1.745(5) . ?
Cl1A C23A 1.751(5) . ?
Cl2 C23 1.739(5) . ?
Cl2A C23A 1.743(6) . ?
Cl3A C23A 1.752(6) . ?
Cl3 C23 1.749(5) . ?
O1 C10 1.210(5) . ?
O1A C10A 1.205(5) . ?
N2A C15A 1.483(6) . ?
N2A C13A 1.465(6) . ?
N2 C15 1.465(5) . ?
N2 C13 1.479(5) . ?
C10 C9 1.496(6) . ?
C10 C11 1.522(5) . ?
C9 H9A 0.9700 . ?
C9 H9B 0.9700 . ?
C9 B4 1.603(7) . ?
C19 H19 0.9300 . ?
C19 C16 1.378(6) . ?
C19 C20 1.369(6) . ?
C11 H11 0.9800 . ?
C11 C12 1.538(6) . ?
C11 C14 1.525(6) . ?
C15A H15C 0.9700 . ?
C15A H15D 0.9700 . ?
C15A C14A 1.524(6) . ?
N1 C4 1.324(6) . ?
N1 C8 1.347(6) . ?
C1A C4A 1.507(6) . ?
C1A C2A 1.689(6) . ?
C1A B5A 1.711(6) . ?
C1A B3A 1.711(6) . ?
C1A B4A 1.722(6) . ?
C1A B6A 1.723(6) . ?
C15 H15A 0.9700 . ?
C15 H15B 0.9700 . ?
C15 C14 1.503(6) . ?
C13A H13C 0.9700 . ?
C13A H13D 0.9700 . ?
C13A C12A 1.509(6) . ?
N1A C4A 1.338(6) . ?
N1A C8A 1.341(7) . ?
C4A C5A 1.361(6) . ?
C17 H17 0.9300 . ?
C17 C18 1.377(6) . ?
C17 C16 1.391(6) . ?
C5A H5AA 0.9300 . ?
C5A C6A 1.373(6) . ?
C12 H12A 0.9700 . ?
C12 H12B 0.9700 . ?
C12 C13 1.517(6) . ?
C1 C4 1.509(6) . ?
C1 C2 1.671(6) . ?
C1 B4 1.735(6) . ?
C1 B5 1.710(6) . ?
C1 B3 1.723(7) . ?
C1 B6 1.716(6) . ?
C5 H5 0.9300 . ?
C5 C4 1.369(7) . ?
C5 C6 1.375(7) . ?
C18 H18 0.9300 . ?
C18 C21 1.376(7) . ?
C18A H18A 0.9300 . ?
C18A C21A 1.381(7) . ?
C18A C17A 1.370(7) . ?
C13 H13A 0.9700 . ?
C13 H13B 0.9700 . ?
C20 H20 0.9300 . ?
C20 C21 1.400(7) . ?
C16A C19A 1.383(6) . ?
C16A C17A 1.391(7) . ?
C12A H12C 0.9700 . ?
C12A H12D 0.9700 . ?
C12A C11A 1.522(6) . ?
C14 H14A 0.9700 . ?
C14 H14B 0.9700 . ?
C10A C9A 1.492(6) . ?
C10A C11A 1.523(6) . ?
C21 C22 1.489(6) . ?
C19A H19A 0.9300 . ?
C19A C20A 1.388(7) . ?
C21A C20A 1.373(7) . ?
C21A C22A 1.512(7) . ?
C9A H9AA 0.9700 . ?
C9A H9AB 0.9700 . ?
C9A B4A 1.582(6) . ?
C2 C3 1.478(7) . ?
C2 B3 1.739(6) . ?
C2 B11 1.719(8) . ?
C2 B6 1.699(7) . ?
C2 B10 1.722(7) . ?
C20A H20A 0.9300 . ?
C17A H17A 0.9300 . ?
C14A H14C 0.9700 . ?
C14A H14D 0.9700 . ?
C14A C11A 1.526(6) . ?
C2A C3A 1.494(7) . ?
C2A B3A 1.734(6) . ?
C2A B7A 1.698(7) . ?
C2A B6A 1.720(7) . ?
C2A B11A 1.704(6) . ?
C7 H7 0.9300 . ?
C7 C6 1.367(8) . ?
C7 C8 1.359(8) . ?
C6 H6 0.9300 . ?
C11A H11B 0.9800 . ?
B4 B7 1.773(7) . ?
B4 B5 1.785(7) . ?
B4 B3 1.787(7) . ?
B4 B8 1.760(7) . ?
B5A H5AB 1.1000 . ?
B5A B4A 1.795(6) . ?
B5A B6A 1.770(7) . ?
B5A B10A 1.775(7) . ?
B5A B9A 1.768(7) . ?
C3A H3AA 0.9600 . ?
C3A H3AB 0.9600 . ?
C3A H3AC 0.9600 . ?
C6A H6AA 0.9300 . ?
C6A C7A 1.345(8) . ?
C8 H8 0.9300 . ?
C3 H3A 0.9600 . ?
C3 H3B 0.9600 . ?
C3 H3C 0.9600 . ?
C22A H22D 0.9600 . ?
C22A H22E 0.9600 . ?
C22A H22F 0.9600 . ?
B7 H7A 1.1000 . ?
B7 B3 1.760(7) . ?
B7 B11 1.761(7) . ?
B7 B12 1.776(7) . ?
B7 B8 1.769(8) . ?
B5 H5A 1.1000 . ?
B5 B9 1.766(8) . ?
B5 B6 1.772(8) . ?
B5 B8 1.766(8) . ?
B3A H3AD 1.1000 . ?
B3A B8A 1.765(7) . ?
B3A B4A 1.781(7) . ?
B3A B7A 1.775(7) . ?
C7A H7AA 0.9300 . ?
C7A C8A 1.362(9) . ?
B3 H3 1.1000 . ?
B3 B11 1.767(7) . ?
B8A H8AA 1.1000 . ?
B8A B4A 1.778(7) . ?
B8A B7A 1.772(8) . ?
B8A B9A 1.775(7) . ?
B8A B12A 1.780(7) . ?
C22 H22A 0.9600 . ?
C22 H22B 0.9600 . ?
C22 H22C 0.9600 . ?
B4A B9A 1.791(7) . ?
C23 D23 0.9800 . ?
B7A H7AB 1.1000 . ?
B7A B12A 1.773(8) . ?
B7A B11A 1.759(7) . ?
B6A H6AB 1.1000 . ?
B6A B10A 1.757(7) . ?
B6A B11A 1.759(8) . ?
C8A H8AB 0.9300 . ?
C23A D23A 0.9800 . ?
B10A H10A 1.1000 . ?
B10A B9A 1.781(7) . ?
B10A B12A 1.780(8) . ?
B10A B11A 1.765(8) . ?
B11 H11A 1.1000 . ?
B11 B12 1.772(8) . ?
B11 B10 1.766(8) . ?
B9A H9AC 1.1000 . ?
B9A B12A 1.781(7) . ?
B12A H12E 1.1000 . ?
B12A B11A 1.751(8) . ?
B11A H11C 1.1000 . ?
B9 H9 1.1000 . ?
B9 B12 1.781(9) . ?
B9 B6 1.736(8) . ?
B9 B8 1.776(8) . ?
B9 B10 1.762(9) . ?
B12 H12 1.1000 . ?
B12 B8 1.768(8) . ?
B12 B10 1.781(9) . ?
B6 H6A 1.1000 . ?
B6 B10 1.745(9) . ?
B8 H8A 1.1000 . ?
B10 H10 1.1000 . ?
